data_4303082
loop_
_publ_author_name
'Zhi-Guo Gu'
'Slavi C. Sevov'

_publ_section_title
;
Isolated Co15 Clusters and Their Assembly into a 3D Network:
Conformation-Directed Synthesis
;
_journal_name_full 'Inorganic Chemistry'
_journal_page_first 8066
_journal_page_last 8068
_journal_paper_doi 10.1021/ic9010778
_journal_volume 48
_journal_year 2009
_chemical_formula_sum 'C54 H114 Co15 N6 O96 P6'
_chemical_formula_weight 3453.28
_chemical_name_systematic
; 
 ? 
;
_space_group_IT_number 15
_symmetry_cell_setting monoclinic
_symmetry_space_group_name_Hall '-C 2yc'
_symmetry_space_group_name_H-M 'C 1 2/c 1'
_atom_sites_solution_hydrogens geom
_atom_sites_solution_primary direct
_atom_sites_solution_secondary difmap
_audit_creation_method SHELXL-97
_cell_angle_alpha 90.00
_cell_angle_beta 95.552(2)
_cell_angle_gamma 90.00
_cell_formula_units_Z 4
_cell_length_a 19.9721(8)
_cell_length_b 22.1174(10)
_cell_length_c 24.3182(10)
_cell_measurement_reflns_used 9504
_cell_measurement_temperature 100(2)
_cell_measurement_theta_max 28.45
_cell_measurement_theta_min 2.50
_cell_volume 10691.7(8)
_computing_cell_refinement SMART
_computing_data_collection 'SMART (Bruker, 2000)'
_computing_data_reduction 'SAINT (Bruker, 2000)'
_computing_molecular_graphics SHELXTL
_computing_publication_material SHELXTL
_computing_structure_refinement 'SHELXL-97 (Sheldrick, 1997)'
_computing_structure_solution 'SHELXS-97 (Sheldrick, 1990)'
_diffrn_ambient_temperature 100(2)
_diffrn_measured_fraction_theta_full 0.997
_diffrn_measured_fraction_theta_max 0.997
_diffrn_measurement_device_type 'Bruker Smart Apex CCD'
_diffrn_measurement_method 'phi and omega scans'
_diffrn_radiation_monochromator graphite
_diffrn_radiation_source 'fine-focus sealed tube'
_diffrn_radiation_type MoK\a
_diffrn_radiation_wavelength 0.71073
_diffrn_reflns_av_R_equivalents 0.0256
_diffrn_reflns_av_sigmaI/netI 0.0155
_diffrn_reflns_limit_h_max 26
_diffrn_reflns_limit_h_min -26
_diffrn_reflns_limit_k_max 29
_diffrn_reflns_limit_k_min -29
_diffrn_reflns_limit_l_max 32
_diffrn_reflns_limit_l_min -32
_diffrn_reflns_number 103594
_diffrn_reflns_theta_full 28.46
_diffrn_reflns_theta_max 28.46
_diffrn_reflns_theta_min 1.56
_exptl_absorpt_coefficient_mu 2.489
_exptl_absorpt_correction_T_max 0.7379
_exptl_absorpt_correction_T_min 0.7219
_exptl_absorpt_correction_type multi-scan
_exptl_absorpt_process_details 'SADABS; Bruker, 2000'
_exptl_crystal_colour purple
_exptl_crystal_density_diffrn 2.145
_exptl_crystal_density_method 'not measured'
_exptl_crystal_description Prism
_exptl_crystal_F_000 6972
_exptl_crystal_size_max 0.26
_exptl_crystal_size_mid 0.22
_exptl_crystal_size_min 0.18
_refine_diff_density_max 1.030
_refine_diff_density_min -1.149
_refine_diff_density_rms 0.112
_refine_ls_extinction_method none
_refine_ls_goodness_of_fit_ref 1.111
_refine_ls_hydrogen_treatment constr
_refine_ls_matrix_type full
_refine_ls_number_parameters 805
_refine_ls_number_reflns 13453
_refine_ls_number_restraints 0
_refine_ls_restrained_S_all 1.111
_refine_ls_R_factor_all 0.0332
_refine_ls_R_factor_gt 0.0300
_refine_ls_shift/su_max 0.002
_refine_ls_shift/su_mean 0.000
_refine_ls_structure_factor_coef Fsqd
_refine_ls_weighting_details 'calc w=1/[\s^2^(Fo^2^)+(0.0655P)^2^+25.3422P] where P=(Fo^2^+2Fc^2^)/3'
_refine_ls_weighting_scheme calc
_refine_ls_wR_factor_gt 0.1005
_refine_ls_wR_factor_ref 0.1026
_reflns_number_gt 12334
_reflns_number_total 13453
_reflns_threshold_expression >2sigma(I)
_cod_data_source_file ic9010778_si_002_2.cif
_cod_data_source_block Co15cluster3D
_cod_depositor_comments
;
The following automatic conversions were performed:
'_symmetry_cell_setting' value 'Monoclinic' changed to 'monoclinic'
according to '/home/saulius/struct/CIF-dictionaries/cif_core.dic'
dictionary named 'cif_core.dic' version 2.4.1 from 2010-06-29.

Automatic conversion script
Id: cif_fix_enum 1527 2010-12-29 10:47:43Z saulius 
;
_cod_database_code 4303082

loop_
_symmetry_equiv_pos_as_xyz
'x, y, z'
'-x, y, -z+1/2'
'x+1/2, y+1/2, z'
'-x+1/2, y+1/2, -z+1/2'
'-x, -y, -z'
'x, -y, z-1/2'
'-x+1/2, -y+1/2, -z'
'x+1/2, -y+1/2, z-1/2'

loop_
_atom_site_label
_atom_site_type_symbol
_atom_site_fract_x
_atom_site_fract_y
_atom_site_fract_z
_atom_site_U_iso_or_equiv
_atom_site_adp_type
_atom_site_occupancy
_atom_site_symmetry_multiplicity
_atom_site_calc_flag
_atom_site_refinement_flags
_atom_site_disorder_assembly
_atom_site_disorder_group
C1 C 0.52264(11) 0.41376(11) 0.44216(9) 0.0111(4) Uani 1 1 d . . .
H1A H 0.4897 0.4426 0.4552 0.013 Uiso 1 1 d R . .
H1B H 0.5004 0.3739 0.4367 0.013 Uiso 1 1 d R . .
C2 C 0.54537(12) 0.43586(10) 0.38751(10) 0.0104(4) Uani 1 1 d . . .
C3 C 0.60620(11) 0.46817(10) 0.50387(10) 0.0105(4) Uani 1 1 d . . .
H3A H 0.5809 0.4816 0.5347 0.013 Uiso 1 1 d R . .
H3B H 0.5990 0.4983 0.4737 0.013 Uiso 1 1 d R . .
C4 C 0.68120(12) 0.46428(10) 0.52337(9) 0.0101(4) Uani 1 1 d . . .
C5 C 0.56688(11) 0.36993(10) 0.53114(9) 0.0098(4) Uani 1 1 d . . .
H5A H 0.5186 0.3729 0.5370 0.012 Uiso 1 1 d R . .
H5B H 0.5936 0.3843 0.5651 0.012 Uiso 1 1 d R . .
C6 C 0.56322(11) 0.14472(10) 0.32054(9) 0.0099(4) Uani 1 1 d . . .
H6A H 0.5851 0.1073 0.3358 0.012 Uiso 1 1 d R . .
H6B H 0.5531 0.1394 0.2802 0.012 Uiso 1 1 d R . .
C7 C 0.58585(11) 0.24967(10) 0.29854(9) 0.0091(4) Uani 1 1 d . . .
H7A H 0.5361 0.2509 0.2942 0.011 Uiso 1 1 d R . .
H7B H 0.6018 0.2466 0.2613 0.011 Uiso 1 1 d R . .
C8 C 0.61306(11) 0.30732(10) 0.32662(9) 0.0092(4) Uani 1 1 d . . .
C9 C 0.67986(11) 0.18267(10) 0.32281(9) 0.0094(4) Uani 1 1 d . . .
H9A H 0.7013 0.2190 0.3085 0.011 Uiso 1 1 d R . .
H9B H 0.6809 0.1501 0.2949 0.011 Uiso 1 1 d R . .
C10 C 0.84875(12) 0.49022(10) 0.43375(9) 0.0110(4) Uani 1 1 d . . .
H10A H 0.8061 0.4882 0.4094 0.013 Uiso 1 1 d R . .
H10B H 0.8820 0.5128 0.4141 0.013 Uiso 1 1 d R . .
C11 C 0.83715(12) 0.52303(11) 0.48755(10) 0.0121(4) Uani 1 1 d . . .
C12 C 0.94470(11) 0.42938(10) 0.47100(9) 0.0106(4) Uani 1 1 d . . .
H12A H 0.9529 0.4656 0.4946 0.013 Uiso 1 1 d R . .
H12B H 0.9751 0.4313 0.4412 0.013 Uiso 1 1 d R . .
C13 C 0.54079(11) 0.12760(10) 0.49468(9) 0.0094(4) Uani 1 1 d . . .
C15 C 0.32890(12) 0.36645(10) 0.60175(9) 0.0101(4) Uani 1 1 d . . .
H15 H 0.3188 0.3989 0.5735 0.012 Uiso 1 1 d R . .
C16 C 0.31875(12) 0.30607(10) 0.57046(9) 0.0110(4) Uani 1 1 d . . .
H16 H 0.2726 0.3095 0.5507 0.013 Uiso 1 1 calc R . .
C17 C 0.31467(12) 0.24938(10) 0.60745(10) 0.0117(4) Uani 1 1 d . . .
H17 H 0.2961 0.2165 0.5821 0.014 Uiso 1 1 d R . .
C18 C 0.26054(12) 0.26089(11) 0.64766(9) 0.0106(4) Uani 1 1 d . . .
H18 H 0.2187 0.2690 0.6227 0.013 Uiso 1 1 d R . .
C19 C 0.27063(11) 0.31936(10) 0.68263(9) 0.0092(4) Uani 1 1 d . . .
H19 H 0.2278 0.3253 0.7001 0.011 Uiso 1 1 d R . .
C20 C 0.27625(11) 0.37365(10) 0.64398(9) 0.0089(4) Uani 1 1 d . . .
H20 H 0.2323 0.3737 0.6205 0.011 Uiso 1 1 d R . .
C21 C 0.40237(12) 0.37469(11) 0.62344(10) 0.0120(4) Uani 1 1 d . . .
C22 C 0.36521(13) 0.30186(11) 0.52346(10) 0.0147(5) Uani 1 1 d . . .
C23 C 0.37923(13) 0.22341(11) 0.63816(11) 0.0148(5) Uani 1 1 d . . .
C24 C 0.24443(12) 0.20297(11) 0.67819(10) 0.0124(4) Uani 1 1 d . . .
C25 C 0.72411(11) 0.56594(10) 0.32437(10) 0.0105(4) Uani 1 1 d . . .
C26 C 0.82685(12) 0.18010(10) 0.23015(9) 0.0102(4) Uani 1 1 d . . .
C27 C 0.49825(12) 0.15579(11) 0.34715(10) 0.0117(4) Uani 1 1 d . . .
C28 C 0.86702(11) 0.38729(10) 0.39832(9) 0.0099(4) Uani 1 1 d . . .
H28A H 0.9056 0.3590 0.4007 0.012 Uiso 1 1 d R . .
H28B H 0.8678 0.4110 0.3639 0.012 Uiso 1 1 d R . .
Co1 Co 0.598635(15) 0.224681(13) 0.416937(12) 0.00732(7) Uani 1 1 d . . .
Co2 Co 0.662155(15) 0.371984(13) 0.439055(12) 0.00735(7) Uani 1 1 d . . .
Co3 Co 0.861998(15) 0.224370(13) 0.352667(12) 0.00781(7) Uani 1 1 d . . .
Co4 Co 0.446225(15) 0.224980(14) 0.449021(13) 0.00866(7) Uani 1 1 d . . .
Co5 Co 0.818182(15) 0.396516(13) 0.513903(12) 0.00742(7) Uani 1 1 d . . .
Co6 Co 0.671812(15) 0.433695(14) 0.319624(12) 0.00858(7) Uani 1 1 d . . .
Co7 Co 0.795476(16) 0.495436(14) 0.607455(13) 0.01014(7) Uani 1 1 d . . .
Co8 Co 0.7500 0.2500 0.5000 0.00641(9) Uani 1 2 d S . .
N1 N 0.58103(10) 0.40851(9) 0.48375(8) 0.0088(4) Uani 1 1 d . . .
N2 N 0.60878(9) 0.19658(8) 0.33179(8) 0.0084(3) Uani 1 1 d . . .
N3 N 0.87391(10) 0.42866(9) 0.44659(8) 0.0090(4) Uani 1 1 d . . .
O1 O 0.60905(8) 0.43561(7) 0.38492(7) 0.0101(3) Uani 1 1 d . . .
O2 O 0.50322(9) 0.45122(8) 0.34921(7) 0.0142(3) Uani 1 1 d . . .
O3 O 0.71564(8) 0.42734(7) 0.49678(7) 0.0097(3) Uani 1 1 d . . .
O4 O 0.70271(9) 0.49762(8) 0.56207(7) 0.0131(3) Uani 1 1 d . . .
O5 O 0.53835(8) 0.26839(7) 0.47076(7) 0.0096(3) Uani 1 1 d . . .
O6 O 0.65674(8) 0.29667(7) 0.49306(7) 0.0087(3) Uani 1 1 d . . .
O7 O 0.44806(9) 0.12346(9) 0.33471(8) 0.0197(4) Uani 1 1 d . . .
O8 O 0.50122(8) 0.19857(8) 0.38272(7) 0.0106(3) Uani 1 1 d . . .
O9 O 0.62704(9) 0.35045(7) 0.29697(7) 0.0116(3) Uani 1 1 d . . .
O10 O 0.61762(8) 0.30708(7) 0.37956(7) 0.0098(3) Uani 1 1 d . . .
O11 O 0.80025(8) 0.15875(7) 0.38022(7) 0.0093(3) Uani 1 1 d . . .
O12 O 0.70330(8) 0.20349(7) 0.43075(6) 0.0088(3) Uani 1 1 d . . .
O13 O 0.83908(9) 0.48961(7) 0.53043(7) 0.0116(3) Uani 1 1 d . . .
O14 O 0.82599(10) 0.57847(8) 0.48670(8) 0.0175(4) Uani 1 1 d . . .
O15 O 0.48442(8) 0.15094(8) 0.49466(7) 0.0119(3) Uani 1 1 d . . .
O16 O 0.58902(8) 0.14538(7) 0.46728(7) 0.0096(3) Uani 1 1 d . . .
O17 O 0.79219(8) 0.29305(7) 0.35668(6) 0.0095(3) Uani 1 1 d . . .
O18 O 0.78254(8) 0.32710(7) 0.45724(6) 0.0087(3) Uani 1 1 d . . .
O19 O 0.73107(8) 0.38930(7) 0.38152(6) 0.0094(3) Uani 1 1 d . . .
O20 O 0.80113(8) 0.40295(7) 0.59730(7) 0.0090(3) Uani 1 1 d . . .
O21 O 0.91122(8) 0.24320(7) 0.42928(7) 0.0097(3) Uani 1 1 d . . .
O22 O 0.92708(8) 0.15049(8) 0.33582(7) 0.0121(3) Uani 1 1 d . . .
H22A H 0.9639 0.1393 0.3533 0.014 Uiso 1 1 d R . .
H22B H 0.9016 0.1197 0.3317 0.014 Uiso 1 1 d R . .
O23 O 0.93771(10) 0.28217(8) 0.32495(8) 0.0195(4) Uani 1 1 d . . .
H23A H 0.9779 0.2772 0.3391 0.023 Uiso 1 1 d R . .
H23B H 0.9393 0.2950 0.2921 0.023 Uiso 1 1 d R . .
O24 O 0.37233(8) 0.16325(8) 0.41742(7) 0.0130(3) Uani 1 1 d . . .
H24A H 0.3760 0.1484 0.3856 0.016 Uiso 1 1 d R . .
H24B H 0.3489 0.1389 0.4346 0.016 Uiso 1 1 d R . .
O25 O 0.40436(9) 0.29399(8) 0.40257(7) 0.0153(3) Uani 1 1 d . . .
H25A H 0.4208 0.3272 0.4152 0.018 Uiso 1 1 d R . .
H25B H 0.3653 0.3013 0.3868 0.018 Uiso 1 1 d R . .
O26 O 0.74096(9) 0.41782(8) 0.26290(7) 0.0160(3) Uani 1 1 d . . .
H26A H 0.7604 0.4087 0.2344 0.019 Uiso 1 1 d R . .
H26B H 0.7608 0.3989 0.2902 0.019 Uiso 1 1 d R . .
O27 O 0.59448(9) 0.46877(9) 0.26501(8) 0.0177(4) Uani 1 1 d . . .
H27A H 0.5819 0.4691 0.2306 0.021 Uiso 1 1 d R . .
H27B H 0.5600 0.4750 0.2821 0.021 Uiso 1 1 d R . .
O28 O 0.88335(9) 0.49621(8) 0.65963(8) 0.0184(4) Uani 1 1 d . . .
H28C H 0.9043 0.4771 0.6863 0.022 Uiso 1 1 d R . .
H28D H 0.9106 0.5020 0.6354 0.022 Uiso 1 1 d R . .
O29 O 0.73826(9) 0.49379(8) 0.67780(7) 0.0143(3) Uani 1 1 d . . .
H29A H 0.7455 0.4876 0.7124 0.017 Uiso 1 1 d R . .
H29B H 0.7158 0.5264 0.6732 0.017 Uiso 1 1 d R . .
O30 O 0.80527(10) 0.58770(8) 0.59722(8) 0.0193(4) Uani 1 1 d . . .
H30A H 0.8074 0.6070 0.5672 0.023 Uiso 1 1 d R . .
H30B H 0.7977 0.6132 0.6221 0.023 Uiso 1 1 d R . .
O31 O 0.44328(9) 0.33344(8) 0.62359(8) 0.0155(3) Uani 1 1 d . . .
O32 O 0.42202(9) 0.42983(8) 0.63792(8) 0.0161(4) Uani 1 1 d . . .
H32 H 0.3881 0.4518 0.6403 0.024 Uiso 1 1 d R . .
O33 O 0.37266(12) 0.34774(9) 0.49610(8) 0.0259(5) Uani 1 1 d . . .
O34 O 0.39071(9) 0.24955(8) 0.51428(7) 0.0143(3) Uani 1 1 d . . .
O35 O 0.42641(9) 0.20342(8) 0.60775(8) 0.0180(4) Uani 1 1 d . . .
H35 H 0.4178 0.2152 0.5750 0.027 Uiso 1 1 d R . .
O36 O 0.38469(10) 0.21573(9) 0.68749(8) 0.0219(4) Uani 1 1 d . . .
O37 O 0.22948(10) 0.15715(8) 0.65218(8) 0.0181(4) Uani 1 1 d . . .
O38 O 0.24150(9) 0.20430(8) 0.73175(7) 0.0159(3) Uani 1 1 d . . .
H38 H 0.2672 0.2315 0.7457 0.024 Uiso 1 1 d R . .
O39 O 0.87482(9) 0.14528(8) 0.22964(7) 0.0150(3) Uani 1 1 d . . .
O40 O 0.81718(9) 0.21565(8) 0.27076(7) 0.0122(3) Uani 1 1 d . . .
O41 O 0.75555(9) 0.56319(8) 0.28291(8) 0.0163(4) Uani 1 1 d . . .
O42 O 0.69510(9) 0.52129(8) 0.34590(7) 0.0128(3) Uani 1 1 d . . .
O43 O 0.0000 0.21769(19) 0.2500 0.0476(9) Uani 1 2 d S . .
H43A H 0.0044 0.2179 0.2156 0.057 Uiso 0.50 1 d PR . .
H43B H 0.0386 0.2115 0.2670 0.057 Uiso 0.50 1 d PR . .
O44 O 0.97168(15) 0.58430(13) 0.64704(13) 0.0498(7) Uani 1 1 d . . .
H44A H 0.9509 0.6167 0.6374 0.060 Uiso 1 1 d R . .
H44B H 1.0103 0.5861 0.6352 0.060 Uiso 1 1 d R . .
O45 O 0.88513(13) 0.52062(14) 0.27429(11) 0.0420(6) Uani 1 1 d . . .
H45A H 0.8986 0.5566 0.2811 0.050 Uiso 1 1 d R . .
H45B H 0.8512 0.5225 0.2504 0.050 Uiso 1 1 d R . .
O46 O 0.9223(3) 0.3918(2) 0.26426(16) 0.107(2) Uani 1 1 d . . .
H46A H 0.9105 0.3852 0.2302 0.128 Uiso 1 1 d R . .
H46B H 0.8932 0.4152 0.2762 0.128 Uiso 1 1 d R . .
O47 O 1.0000 0.4493(4) 0.2500 0.061(2) Uani 0.50 2 d SP . .
H47A H 1.0124 0.4227 0.2741 0.073 Uiso 0.25 1 d PR . .
H47B H 0.9676 0.4689 0.2616 0.073 Uiso 0.25 1 d PR . .
O48 O 0.44284(10) 0.34155(8) 0.30911(8) 0.0187(4) Uani 1 1 d . . .
H48A H 0.4574 0.3769 0.3034 0.022 Uiso 1 1 d R . .
H48B H 0.4151 0.3322 0.2817 0.022 Uiso 1 1 d R . .
O49 O 0.39487(9) 0.52776(9) 0.33522(9) 0.0210(4) Uani 1 1 d . . .
H49A H 0.4164 0.5038 0.3578 0.025 Uiso 1 1 d R . .
H49B H 0.3958 0.5131 0.3030 0.025 Uiso 1 1 d R . .
O50 O 0.5000 0.5663(3) 0.2500 0.0361(15) Uani 0.50 2 d SP . .
H50A H 0.5280 0.5827 0.2305 0.043 Uiso 0.25 1 d PR . .
H50B H 0.4612 0.5800 0.2392 0.043 Uiso 0.25 1 d PR . .
P1 P 0.72649(3) 0.15901(3) 0.38680(2) 0.00673(11) Uani 1 1 d . . .
P2 P 0.58801(3) 0.29218(3) 0.51812(2) 0.00721(11) Uani 1 1 d . . .
P3 P 0.78937(3) 0.34480(2) 0.39620(2) 0.00697(11) Uani 1 1 d . . .

loop_
_atom_site_aniso_label
_atom_site_aniso_U_11
_atom_site_aniso_U_22
_atom_site_aniso_U_33
_atom_site_aniso_U_23
_atom_site_aniso_U_13
_atom_site_aniso_U_12
C1 0.0098(10) 0.0128(10) 0.0107(10) 0.0007(8) 0.0003(8) 0.0029(8)
C2 0.0119(10) 0.0073(10) 0.0119(10) -0.0008(8) 0.0003(8) 0.0014(8)
C3 0.0116(10) 0.0076(10) 0.0125(10) -0.0022(8) 0.0020(8) 0.0020(8)
C4 0.0127(10) 0.0075(10) 0.0102(10) 0.0013(8) 0.0021(8) 0.0019(8)
C5 0.0117(10) 0.0096(10) 0.0084(10) -0.0007(8) 0.0030(8) 0.0014(8)
C6 0.0100(10) 0.0096(10) 0.0098(10) -0.0016(8) -0.0002(8) -0.0015(8)
C7 0.0104(10) 0.0088(10) 0.0078(9) -0.0005(8) -0.0012(8) 0.0007(8)
C8 0.0087(9) 0.0091(10) 0.0095(10) 0.0001(8) -0.0001(8) 0.0021(8)
C9 0.0085(10) 0.0112(10) 0.0086(10) -0.0002(8) 0.0015(8) 0.0007(8)
C10 0.0148(10) 0.0074(10) 0.0112(10) 0.0020(8) 0.0032(8) 0.0005(8)
C11 0.0126(10) 0.0104(10) 0.0139(11) 0.0000(8) 0.0037(8) -0.0014(8)
C12 0.0097(10) 0.0106(10) 0.0114(10) 0.0005(8) 0.0011(8) -0.0018(8)
C13 0.0099(10) 0.0097(10) 0.0084(10) -0.0019(8) 0.0000(8) -0.0026(8)
C15 0.0116(10) 0.0103(10) 0.0086(10) 0.0008(8) 0.0027(8) 0.0008(8)
C16 0.0151(10) 0.0092(10) 0.0089(10) 0.0002(8) 0.0032(8) 0.0003(8)
C17 0.0133(10) 0.0100(10) 0.0124(10) -0.0006(8) 0.0044(8) -0.0001(8)
C18 0.0120(10) 0.0096(10) 0.0106(10) -0.0001(8) 0.0023(8) -0.0009(8)
C19 0.0091(10) 0.0091(10) 0.0095(10) 0.0003(8) 0.0021(8) 0.0002(8)
C20 0.0086(9) 0.0086(10) 0.0096(10) -0.0002(8) 0.0013(8) -0.0004(8)
C21 0.0130(10) 0.0122(10) 0.0113(10) -0.0008(8) 0.0036(8) -0.0009(8)
C22 0.0174(11) 0.0151(11) 0.0122(11) -0.0007(9) 0.0044(9) -0.0003(9)
C23 0.0141(11) 0.0119(11) 0.0193(12) 0.0016(9) 0.0058(9) 0.0013(8)
C24 0.0113(10) 0.0101(10) 0.0161(11) 0.0017(8) 0.0027(8) -0.0004(8)
C25 0.0098(10) 0.0095(10) 0.0121(10) -0.0003(8) -0.0006(8) 0.0014(8)
C26 0.0125(10) 0.0104(10) 0.0079(10) 0.0010(8) 0.0017(8) -0.0009(8)
C27 0.0117(10) 0.0127(11) 0.0106(10) 0.0010(8) 0.0003(8) -0.0012(8)
C28 0.0106(10) 0.0094(10) 0.0100(10) -0.0017(8) 0.0027(8) -0.0014(8)
Co1 0.00704(14) 0.00796(14) 0.00699(14) -0.00014(10) 0.00086(11) 0.00027(10)
Co2 0.00836(14) 0.00670(14) 0.00708(14) 0.00010(10) 0.00121(11) 0.00082(10)
Co3 0.00817(14) 0.00807(14) 0.00731(14) -0.00023(10) 0.00143(11) 0.00022(10)
Co4 0.00738(14) 0.00977(15) 0.00888(14) -0.00030(11) 0.00103(11) 0.00007(10)
Co5 0.00829(14) 0.00685(14) 0.00721(14) -0.00057(10) 0.00123(11) -0.00037(10)
Co6 0.01116(15) 0.00676(14) 0.00780(14) 0.00079(10) 0.00076(11) 0.00064(11)
Co7 0.01258(15) 0.00770(15) 0.01024(15) -0.00178(11) 0.00154(11) -0.00069(11)
Co8 0.00694(19) 0.00584(19) 0.00641(18) -0.00015(14) 0.00043(14) 0.00009(14)
N1 0.0101(9) 0.0081(8) 0.0083(8) -0.0002(7) 0.0006(7) 0.0007(7)
N2 0.0081(8) 0.0075(8) 0.0094(8) 0.0000(7) 0.0004(7) -0.0004(7)
N3 0.0096(8) 0.0072(8) 0.0101(9) 0.0003(7) 0.0006(7) 0.0006(7)
O1 0.0101(7) 0.0100(7) 0.0102(7) 0.0011(6) 0.0012(6) 0.0017(6)
O2 0.0122(8) 0.0160(8) 0.0138(8) 0.0029(7) -0.0023(6) 0.0016(6)
O3 0.0095(7) 0.0098(7) 0.0098(7) -0.0024(6) 0.0007(6) 0.0012(6)
O4 0.0154(8) 0.0108(8) 0.0128(8) -0.0038(6) -0.0003(6) 0.0008(6)
O5 0.0089(7) 0.0109(8) 0.0092(7) -0.0016(6) 0.0011(6) -0.0008(6)
O6 0.0079(7) 0.0094(7) 0.0091(7) 0.0006(6) 0.0020(6) 0.0014(6)
O7 0.0125(8) 0.0270(10) 0.0200(9) -0.0093(8) 0.0035(7) -0.0082(7)
O8 0.0094(7) 0.0130(8) 0.0093(7) -0.0016(6) 0.0011(6) -0.0003(6)
O9 0.0155(8) 0.0100(8) 0.0091(7) 0.0011(6) 0.0008(6) -0.0018(6)
O10 0.0115(7) 0.0099(7) 0.0079(7) -0.0005(6) 0.0007(6) -0.0002(6)
O11 0.0090(7) 0.0090(7) 0.0102(7) 0.0002(6) 0.0020(6) 0.0006(6)
O12 0.0099(7) 0.0090(7) 0.0075(7) -0.0018(6) 0.0013(6) 0.0004(6)
O13 0.0152(8) 0.0085(7) 0.0116(8) -0.0008(6) 0.0041(6) -0.0015(6)
O14 0.0261(9) 0.0082(8) 0.0195(9) 0.0014(7) 0.0096(7) 0.0017(7)
O15 0.0094(7) 0.0137(8) 0.0127(8) 0.0010(6) 0.0013(6) 0.0009(6)
O16 0.0083(7) 0.0102(7) 0.0104(7) 0.0011(6) 0.0020(6) -0.0010(6)
O17 0.0114(7) 0.0089(7) 0.0083(7) -0.0020(6) 0.0013(6) 0.0016(6)
O18 0.0110(7) 0.0084(7) 0.0068(7) 0.0003(6) 0.0011(6) 0.0000(6)
O19 0.0101(7) 0.0097(7) 0.0083(7) 0.0009(6) 0.0011(6) 0.0023(6)
O20 0.0108(7) 0.0073(7) 0.0093(7) -0.0001(6) 0.0022(6) -0.0013(6)
O21 0.0107(7) 0.0095(7) 0.0090(7) 0.0005(6) 0.0010(6) -0.0002(6)
O22 0.0104(7) 0.0130(8) 0.0125(8) -0.0015(6) 0.0000(6) 0.0013(6)
O23 0.0179(9) 0.0170(9) 0.0250(10) 0.0009(7) 0.0089(8) -0.0028(7)
O24 0.0119(8) 0.0144(8) 0.0127(8) 0.0005(6) 0.0015(6) -0.0028(6)
O25 0.0158(8) 0.0144(8) 0.0155(8) 0.0021(7) 0.0004(7) 0.0024(7)
O26 0.0231(9) 0.0141(8) 0.0119(8) 0.0009(6) 0.0073(7) 0.0008(7)
O27 0.0180(9) 0.0208(9) 0.0134(8) 0.0022(7) -0.0023(7) 0.0040(7)
O28 0.0169(9) 0.0183(9) 0.0193(9) -0.0015(7) -0.0017(7) -0.0031(7)
O29 0.0163(8) 0.0163(8) 0.0106(8) -0.0008(6) 0.0025(6) 0.0016(7)
O30 0.0308(10) 0.0092(8) 0.0187(9) -0.0025(7) 0.0065(8) -0.0014(7)
O31 0.0121(8) 0.0141(8) 0.0205(9) -0.0024(7) 0.0024(7) 0.0016(6)
O32 0.0128(8) 0.0118(8) 0.0241(9) -0.0024(7) 0.0037(7) -0.0020(6)
O33 0.0465(13) 0.0149(9) 0.0191(10) 0.0043(7) 0.0179(9) 0.0052(9)
O34 0.0181(8) 0.0126(8) 0.0131(8) -0.0004(6) 0.0067(7) 0.0019(6)
O35 0.0191(9) 0.0168(9) 0.0195(9) 0.0036(7) 0.0085(7) 0.0064(7)
O36 0.0212(9) 0.0280(10) 0.0173(9) 0.0055(8) 0.0053(7) 0.0103(8)
O37 0.0234(9) 0.0118(8) 0.0199(9) -0.0027(7) 0.0058(7) -0.0026(7)
O38 0.0208(9) 0.0143(8) 0.0130(8) 0.0001(7) 0.0039(7) -0.0066(7)
O39 0.0163(8) 0.0177(9) 0.0106(8) -0.0031(6) -0.0004(6) 0.0049(7)
O40 0.0159(8) 0.0134(8) 0.0073(7) -0.0022(6) 0.0013(6) 0.0014(6)
O41 0.0200(9) 0.0138(8) 0.0159(8) -0.0032(7) 0.0061(7) 0.0000(7)
O42 0.0169(8) 0.0072(7) 0.0146(8) -0.0007(6) 0.0033(6) -0.0014(6)
O43 0.043(2) 0.053(2) 0.046(2) 0.000 0.0043(18) 0.000
O44 0.0417(15) 0.0431(16) 0.0665(19) 0.0029(14) 0.0155(14) -0.0042(12)
O45 0.0340(13) 0.0554(17) 0.0365(13) -0.0072(12) 0.0024(10) 0.0014(12)
O46 0.161(5) 0.114(4) 0.045(2) 0.009(2) 0.001(3) 0.082(4)
O47 0.089(7) 0.044(5) 0.048(5) 0.000 0.001(5) 0.000
O48 0.0259(10) 0.0168(9) 0.0125(8) 0.0008(7) -0.0031(7) -0.0025(7)
O49 0.0166(9) 0.0161(9) 0.0295(10) -0.0038(8) -0.0019(8) 0.0019(7)
O50 0.026(3) 0.037(4) 0.044(4) 0.000 -0.004(3) 0.000
P1 0.0074(2) 0.0065(2) 0.0064(2) -0.00019(18) 0.00115(19) 0.00001(19)
P2 0.0074(2) 0.0077(2) 0.0067(2) -0.00075(19) 0.00113(19) 0.00019(19)
P3 0.0079(2) 0.0066(2) 0.0065(2) 0.00030(19) 0.00133(19) 0.00050(19)

loop_
_atom_type_symbol
_atom_type_description
_atom_type_scat_dispersion_real
_atom_type_scat_dispersion_imag
_atom_type_scat_source
C C 0.0033 0.0016 'International Tables Vol C Tables 4.2.6.8 and 6.1.1.4'
H H 0.0000 0.0000 'International Tables Vol C Tables 4.2.6.8 and 6.1.1.4'
N N 0.0061 0.0033 'International Tables Vol C Tables 4.2.6.8 and 6.1.1.4'
O O 0.0106 0.0060 'International Tables Vol C Tables 4.2.6.8 and 6.1.1.4'
P P 0.1023 0.0942 'International Tables Vol C Tables 4.2.6.8 and 6.1.1.4'
Co Co 0.3494 0.9721 'International Tables Vol C Tables 4.2.6.8 and 6.1.1.4'

loop_
_geom_angle_atom_site_label_1
_geom_angle_atom_site_label_2
_geom_angle_atom_site_label_3
_geom_angle
_geom_angle_site_symmetry_1
_geom_angle_site_symmetry_3
_geom_angle_publ_flag
N1 C1 C2 109.94(18) . . ?
N1 C1 H1A 109.7 . . ?
C2 C1 H1A 109.7 . . ?
N1 C1 H1B 109.7 . . ?
C2 C1 H1B 109.6 . . ?
H1A C1 H1B 108.2 . . ?
O2 C2 O1 124.7(2) . . ?
O2 C2 C1 120.3(2) . . ?
O1 C2 C1 115.0(2) . . ?
N1 C3 C4 110.12(18) . . ?
N1 C3 H3A 109.7 . . ?
C4 C3 H3A 109.7 . . ?
N1 C3 H3B 109.6 . . ?
C4 C3 H3B 109.6 . . ?
H3A C3 H3B 108.1 . . ?
O4 C4 O3 126.8(2) . . ?
O4 C4 C3 117.3(2) . . ?
O3 C4 C3 115.9(2) . . ?
N1 C5 P2 110.27(15) . . ?
N1 C5 H5A 109.6 . . ?
P2 C5 H5A 109.6 . . ?
N1 C5 H5B 109.6 . . ?
P2 C5 H5B 109.6 . . ?
H5A C5 H5B 108.1 . . ?
N2 C6 C27 109.39(18) . . ?
N2 C6 H6A 109.8 . . ?
C27 C6 H6A 109.7 . . ?
N2 C6 H6B 109.8 . . ?
C27 C6 H6B 109.9 . . ?
H6A C6 H6B 108.2 . . ?
N2 C7 C8 110.06(18) . . ?
N2 C7 H7A 109.6 . . ?
C8 C7 H7A 109.7 . . ?
N2 C7 H7B 109.7 . . ?
C8 C7 H7B 109.6 . . ?
H7A C7 H7B 108.2 . . ?
O9 C8 O10 126.0(2) . . ?
O9 C8 C7 118.2(2) . . ?
O10 C8 C7 115.77(19) . . ?
N2 C9 P1 110.60(15) . . ?
N2 C9 H9A 109.5 . . ?
P1 C9 H9A 109.5 . . ?
N2 C9 H9B 109.5 . . ?
P1 C9 H9B 109.5 . . ?
H9A C9 H9B 108.1 . . ?
N3 C10 C11 109.44(18) . . ?
N3 C10 H10A 110.0 . . ?
C11 C10 H10A 109.8 . . ?
N3 C10 H10B 109.7 . . ?
C11 C10 H10B 109.7 . . ?
H10A C10 H10B 108.2 . . ?
O14 C11 O13 125.1(2) . . ?
O14 C11 C10 119.5(2) . . ?
O13 C11 C10 115.3(2) . . ?
N3 C12 C13 109.54(18) . 7_656 ?
N3 C12 H12A 109.8 . . ?
C13 C12 H12A 109.8 7_656 . ?
N3 C12 H12B 109.7 . . ?
C13 C12 H12B 109.8 7_656 . ?
H12A C12 H12B 108.2 . . ?
O15 C13 O16 126.8(2) . . ?
O15 C13 C12 118.0(2) . 7_656 ?
O16 C13 C12 115.1(2) . 7_656 ?
C21 C15 C16 110.58(19) . . ?
C21 C15 C20 116.88(19) . . ?
C16 C15 C20 110.58(18) . . ?
C21 C15 H15 106.0 . . ?
C16 C15 H15 105.9 . . ?
C20 C15 H15 106.1 . . ?
C15 C16 C22 110.99(19) . . ?
C15 C16 C17 115.23(19) . . ?
C22 C16 C17 116.76(19) . . ?
C15 C16 H16 104.0 . . ?
C22 C16 H16 104.0 . . ?
C17 C16 H16 104.0 . . ?
C23 C17 C18 111.04(19) . . ?
C23 C17 C16 119.7(2) . . ?
C18 C17 C16 108.24(18) . . ?
C23 C17 H17 105.7 . . ?
C18 C17 H17 105.6 . . ?
C16 C17 H17 105.5 . . ?
C24 C18 C17 111.19(19) . . ?
C24 C18 C19 117.03(19) . . ?
C17 C18 C19 114.97(19) . . ?
C24 C18 H18 104.0 . . ?
C17 C18 H18 103.9 . . ?
C19 C18 H18 103.9 . . ?
C26 C19 C20 111.35(18) 8_456 . ?
C26 C19 C18 117.86(19) 8_456 . ?
C20 C19 C18 109.26(18) . . ?
C26 C19 H19 105.8 8_456 . ?
C20 C19 H19 105.8 . . ?
C18 C19 H19 105.8 . . ?
C19 C20 C25 111.58(18) . 5_666 ?
C19 C20 C15 114.86(18) . . ?
C25 C20 C15 117.16(18) 5_666 . ?
C19 C20 H20 103.8 . . ?
C25 C20 H20 103.7 5_666 . ?
C15 C20 H20 103.7 . . ?
O31 C21 O32 120.5(2) . . ?
O31 C21 C15 122.2(2) . . ?
O32 C21 C15 117.1(2) . . ?
O33 C22 O34 125.1(2) . . ?
O33 C22 C16 117.6(2) . . ?
O34 C22 C16 117.2(2) . . ?
O36 C23 O35 120.4(2) . . ?
O36 C23 C17 121.8(2) . . ?
O35 C23 C17 117.4(2) . . ?
O37 C24 O38 120.2(2) . . ?
O37 C24 C18 119.9(2) . . ?
O38 C24 C18 119.7(2) . . ?
O41 C25 O42 125.4(2) . . ?
O41 C25 C20 118.4(2) . 5_666 ?
O42 C25 C20 116.07(19) . 5_666 ?
O39 C26 O40 124.3(2) . . ?
O39 C26 C19 120.8(2) . 8 ?
O40 C26 C19 114.8(2) . 8 ?
O7 C27 O8 124.9(2) . . ?
O7 C27 C6 120.2(2) . . ?
O8 C27 C6 114.8(2) . . ?
N3 C28 P3 110.88(15) . . ?
N3 C28 H28A 109.4 . . ?
P3 C28 H28A 109.4 . . ?
N3 C28 H28B 109.5 . . ?
P3 C28 H28B 109.5 . . ?
H28A C28 H28B 108.1 . . ?
O10 Co1 O5 90.50(6) . . ?
O10 Co1 O8 105.38(7) . . ?
O5 Co1 O8 79.06(6) . . ?
O10 Co1 O12 92.51(6) . . ?
O5 Co1 O12 127.93(6) . . ?
O8 Co1 O12 148.02(6) . . ?
O10 Co1 O16 170.53(6) . . ?
O5 Co1 O16 86.14(6) . . ?
O8 Co1 O16 82.68(6) . . ?
O12 Co1 O16 82.64(6) . . ?
O10 Co1 N2 78.39(7) . . ?
O5 Co1 N2 146.28(7) . . ?
O8 Co1 N2 73.56(7) . . ?
O12 Co1 N2 84.71(6) . . ?
O16 Co1 N2 109.09(7) . . ?
O3 Co2 O19 90.89(6) . . ?
O3 Co2 O6 95.60(6) . . ?
O19 Co2 O6 129.18(6) . . ?
O3 Co2 O1 102.72(6) . . ?
O19 Co2 O1 77.69(6) . . ?
O6 Co2 O1 147.43(6) . . ?
O3 Co2 O10 172.75(6) . . ?
O19 Co2 O10 85.92(6) . . ?
O6 Co2 O10 81.46(6) . . ?
O1 Co2 O10 82.98(6) . . ?
O3 Co2 N1 78.70(7) . . ?
O19 Co2 N1 146.17(7) . . ?
O6 Co2 N1 84.17(7) . . ?
O1 Co2 N1 73.50(7) . . ?
O10 Co2 N1 107.46(7) . . ?
O11 Co3 O21 95.54(6) . . ?
O11 Co3 O17 94.28(6) . . ?
O21 Co3 O17 94.22(6) . . ?
O11 Co3 O40 91.72(7) . . ?
O21 Co3 O40 172.52(7) . . ?
O17 Co3 O40 83.43(6) . . ?
O11 Co3 O23 171.29(7) . . ?
O21 Co3 O23 82.78(7) . . ?
O17 Co3 O23 94.37(7) . . ?
O40 Co3 O23 90.31(7) . . ?
O11 Co3 O22 85.33(6) . . ?
O21 Co3 O22 94.67(6) . . ?
O17 Co3 O22 171.10(7) . . ?
O40 Co3 O22 87.70(6) . . ?
O23 Co3 O22 86.29(7) . . ?
O25 Co4 O15 176.56(7) . . ?
O25 Co4 O34 90.39(7) . . ?
O15 Co4 O34 89.64(7) . . ?
O25 Co4 O5 95.75(7) . . ?
O15 Co4 O5 87.62(7) . . ?
O34 Co4 O5 101.89(7) . . ?
O25 Co4 O24 92.76(7) . . ?
O15 Co4 O24 83.80(7) . . ?
O34 Co4 O24 92.36(7) . . ?
O5 Co4 O24 163.31(7) . . ?
O25 Co4 O8 89.99(7) . . ?
O15 Co4 O8 89.92(7) . . ?
O34 Co4 O8 178.87(7) . . ?
O5 Co4 O8 79.13(6) . . ?
O24 Co4 O8 86.56(6) . . ?
O16 Co5 O20 92.41(6) 7_656 . ?
O16 Co5 O13 103.56(7) 7_656 . ?
O20 Co5 O13 78.40(6) . . ?
O16 Co5 O18 93.20(6) 7_656 . ?
O20 Co5 O18 126.71(6) . . ?
O13 Co5 O18 149.54(6) . . ?
O16 Co5 O3 171.66(6) 7_656 . ?
O20 Co5 O3 85.71(6) . . ?
O13 Co5 O3 84.04(6) . . ?
O18 Co5 O3 81.50(6) . . ?
O16 Co5 N3 78.61(7) 7_656 . ?
O20 Co5 N3 147.76(7) . . ?
O13 Co5 N3 73.88(7) . . ?
O18 Co5 N3 85.00(7) . . ?
O3 Co5 N3 107.16(7) . . ?
O19 Co6 O26 91.87(7) . . ?
O19 Co6 O42 97.09(7) . . ?
O26 Co6 O42 102.63(7) . . ?
O19 Co6 O27 167.16(7) . . ?
O26 Co6 O27 97.99(7) . . ?
O42 Co6 O27 88.79(7) . . ?
O19 Co6 O9 88.50(7) . . ?
O26 Co6 O9 88.34(7) . . ?
O42 Co6 O9 167.45(7) . . ?
O27 Co6 O9 83.61(7) . . ?
O19 Co6 O1 78.60(6) . . ?
O26 Co6 O1 169.46(7) . . ?
O42 Co6 O1 83.21(6) . . ?
O27 Co6 O1 90.83(7) . . ?
O9 Co6 O1 86.92(6) . . ?
O4 Co7 O28 174.16(7) . . ?
O4 Co7 O20 90.91(7) . . ?
O28 Co7 O20 91.64(7) . . ?
O4 Co7 O30 90.17(8) . . ?
O28 Co7 O30 88.92(8) . . ?
O20 Co7 O30 163.06(7) . . ?
O4 Co7 O13 87.34(7) . . ?
O28 Co7 O13 98.30(7) . . ?
O20 Co7 O13 78.73(6) . . ?
O30 Co7 O13 84.44(7) . . ?
O4 Co7 O29 84.67(7) . . ?
O28 Co7 O29 89.82(7) . . ?
O20 Co7 O29 96.77(7) . . ?
O30 Co7 O29 100.16(7) . . ?
O13 Co7 O29 170.78(7) . . ?
O12 Co8 O12 180.000(1) 7_656 . ?
O12 Co8 O6 98.22(6) 7_656 . ?
O12 Co8 O6 81.78(6) . . ?
O12 Co8 O6 81.78(6) 7_656 7_656 ?
O12 Co8 O6 98.22(6) . 7_656 ?
O6 Co8 O6 180.0 . 7_656 ?
O12 Co8 O18 82.37(6) 7_656 . ?
O12 Co8 O18 97.63(6) . . ?
O6 Co8 O18 83.04(6) . . ?
O6 Co8 O18 96.96(6) 7_656 . ?
O12 Co8 O18 97.63(6) 7_656 7_656 ?
O12 Co8 O18 82.37(6) . 7_656 ?
O6 Co8 O18 96.96(6) . 7_656 ?
O6 Co8 O18 83.04(6) 7_656 7_656 ?
O18 Co8 O18 180.00(5) . 7_656 ?
C1 N1 C3 112.23(18) . . ?
C1 N1 C5 112.42(18) . . ?
C3 N1 C5 109.92(17) . . ?
C1 N1 Co2 105.24(13) . . ?
C3 N1 Co2 104.43(13) . . ?
C5 N1 Co2 112.27(13) . . ?
C6 N2 C7 111.40(18) . . ?
C6 N2 C9 113.11(17) . . ?
C7 N2 C9 109.53(17) . . ?
C6 N2 Co1 106.53(13) . . ?
C7 N2 Co1 103.91(13) . . ?
C9 N2 Co1 111.97(13) . . ?
C10 N3 C12 111.59(18) . . ?
C10 N3 C28 113.47(18) . . ?
C12 N3 C28 109.62(17) . . ?
C10 N3 Co5 105.74(13) . . ?
C12 N3 Co5 103.84(13) . . ?
C28 N3 Co5 112.14(13) . . ?
C2 O1 Co6 134.48(15) . . ?
C2 O1 Co2 114.14(14) . . ?
Co6 O1 Co2 98.87(7) . . ?
C4 O3 Co2 116.75(15) . . ?
C4 O3 Co5 130.43(15) . . ?
Co2 O3 Co5 111.09(7) . . ?
C4 O4 Co7 128.30(16) . . ?
P2 O5 Co4 146.29(10) . . ?
P2 O5 Co1 104.91(8) . . ?
Co4 O5 Co1 100.03(7) . . ?
P2 O6 Co8 137.54(10) . . ?
P2 O6 Co2 112.96(9) . . ?
Co8 O6 Co2 109.44(7) . . ?
C27 O8 Co4 136.45(15) . . ?
C27 O8 Co1 116.57(15) . . ?
Co4 O8 Co1 98.61(7) . . ?
C8 O9 Co6 129.43(15) . . ?
C8 O10 Co1 116.28(14) . . ?
C8 O10 Co2 130.72(15) . . ?
Co1 O10 Co2 111.58(7) . . ?
P1 O11 Co3 131.21(10) . . ?
P1 O12 Co8 135.88(10) . . ?
P1 O12 Co1 112.49(9) . . ?
Co8 O12 Co1 111.61(7) . . ?
C11 O13 Co5 114.57(15) . . ?
C11 O13 Co7 134.13(15) . . ?
Co5 O13 Co7 97.71(7) . . ?
C13 O15 Co4 127.92(15) . . ?
C13 O16 Co5 116.47(15) . 7_656 ?
C13 O16 Co1 130.94(15) . . ?
Co5 O16 Co1 111.10(7) 7_656 . ?
P3 O17 Co3 131.12(10) . . ?
P3 O18 Co8 136.61(10) . . ?
P3 O18 Co5 112.35(9) . . ?
Co8 O18 Co5 111.00(7) . . ?
P3 O19 Co6 146.92(10) . . ?
P3 O19 Co2 105.05(8) . . ?
Co6 O19 Co2 101.91(7) . . ?
P1 O20 Co7 145.72(10) 7_656 . ?
P1 O20 Co5 106.16(9) 7_656 . ?
Co7 O20 Co5 101.48(7) . . ?
P2 O21 Co3 129.06(10) 7_656 . ?
Co3 O22 H22A 129.4 . . ?
Co3 O22 H22B 105.4 . . ?
H22A O22 H22B 107.7 . . ?
Co3 O23 H23A 117.7 . . ?
Co3 O23 H23B 125.9 . . ?
H23A O23 H23B 107.7 . . ?
Co4 O24 H24A 117.7 . . ?
Co4 O24 H24B 129.2 . . ?
H24A O24 H24B 107.7 . . ?
Co4 O25 H25A 109.0 . . ?
Co4 O25 H25B 134.7 . . ?
H25A O25 H25B 107.7 . . ?
Co6 O26 H26A 165.4 . . ?
Co6 O26 H26B 81.6 . . ?
H26A O26 H26B 107.7 . . ?
Co6 O27 H27A 139.5 . . ?
Co6 O27 H27B 109.5 . . ?
H27A O27 H27B 107.7 . . ?
Co7 O28 H28C 142.4 . . ?
Co7 O28 H28D 97.9 . . ?
H28C O28 H28D 107.7 . . ?
Co7 O29 H29A 137.5 . . ?
Co7 O29 H29B 101.2 . . ?
H29A O29 H29B 107.7 . . ?
Co7 O30 H30A 127.8 . . ?
Co7 O30 H30B 122.9 . . ?
H30A O30 H30B 107.7 . . ?
C21 O32 H32 109.5 . . ?
C22 O34 Co4 127.58(15) . . ?
C23 O35 H35 109.5 . . ?
C24 O38 H38 109.5 . . ?
C26 O40 Co3 134.08(15) . . ?
C25 O42 Co6 133.55(15) . . ?
H43A O43 H43B 107.7 . . ?
H44A O44 H44B 107.7 . . ?
H45A O45 H45B 107.7 . . ?
H46A O46 H46B 107.7 . . ?
H47A O47 H47B 107.7 . . ?
H48A O48 H48B 107.7 . . ?
H49A O49 H49B 107.7 . . ?
H50A O50 H50B 107.7 . . ?
O11 P1 O20 113.79(9) . 7_656 ?
O11 P1 O12 115.93(9) . . ?
O20 P1 O12 104.63(9) 7_656 . ?
O11 P1 C9 109.80(10) . . ?
O20 P1 C9 107.80(10) 7_656 . ?
O12 P1 C9 104.17(10) . . ?
O21 P2 O5 114.39(9) 7_656 . ?
O21 P2 O6 115.51(9) 7_656 . ?
O5 P2 O6 104.93(9) . . ?
O21 P2 C5 109.33(10) 7_656 . ?
O5 P2 C5 108.20(10) . . ?
O6 P2 C5 103.75(10) . . ?
O17 P3 O19 114.45(9) . . ?
O17 P3 O18 115.61(9) . . ?
O19 P3 O18 104.37(9) . . ?
O17 P3 C28 109.24(10) . . ?
O19 P3 C28 107.54(10) . . ?
O18 P3 C28 104.94(10) . . ?

loop_
_geom_bond_atom_site_label_1
_geom_bond_atom_site_label_2
_geom_bond_distance
_geom_bond_site_symmetry_2
_geom_bond_publ_flag
C1 N1 1.472(3) . ?
C1 C2 1.526(3) . ?
C1 H1A 0.9900 . ?
C1 H1B 0.9900 . ?
C2 O2 1.241(3) . ?
C2 O1 1.279(3) . ?
C3 N1 1.478(3) . ?
C3 C4 1.529(3) . ?
C3 H3A 0.9900 . ?
C3 H3B 0.9900 . ?
C4 O4 1.239(3) . ?
C4 O3 1.282(3) . ?
C5 N1 1.483(3) . ?
C5 P2 1.806(2) . ?
C5 H5A 0.9900 . ?
C5 H5B 0.9900 . ?
C6 N2 1.473(3) . ?
C6 C27 1.525(3) . ?
C6 H6A 0.9900 . ?
C6 H6B 0.9900 . ?
C7 N2 1.473(3) . ?
C7 C8 1.522(3) . ?
C7 H7A 0.9900 . ?
C7 H7B 0.9900 . ?
C8 O9 1.244(3) . ?
C8 O10 1.282(3) . ?
C9 N2 1.489(3) . ?
C9 P1 1.812(2) . ?
C9 H9A 0.9900 . ?
C9 H9B 0.9900 . ?
C10 N3 1.474(3) . ?
C10 C11 1.533(3) . ?
C10 H10A 0.9900 . ?
C10 H10B 0.9900 . ?
C11 O14 1.246(3) . ?
C11 O13 1.276(3) . ?
C12 N3 1.480(3) . ?
C12 C13 1.524(3) 7_656 ?
C12 H12A 0.9900 . ?
C12 H12B 0.9900 . ?
C13 O15 1.238(3) . ?
C13 O16 1.285(3) . ?
C13 C12 1.524(3) 7_656 ?
C15 C21 1.521(3) . ?
C15 C16 1.541(3) . ?
C15 C20 1.548(3) . ?
C15 H15 1.0000 . ?
C16 C22 1.543(3) . ?
C16 C17 1.550(3) . ?
C16 H16 1.0000 . ?
C17 C23 1.537(3) . ?
C17 C18 1.547(3) . ?
C17 H17 1.0000 . ?
C18 C24 1.530(3) . ?
C18 C19 1.550(3) . ?
C18 H18 1.0000 . ?
C19 C26 1.531(3) 8_456 ?
C19 C20 1.536(3) . ?
C19 H19 1.0000 . ?
C20 C25 1.542(3) 5_666 ?
C20 H20 1.0000 . ?
C21 O31 1.224(3) . ?
C21 O32 1.319(3) . ?
C22 O33 1.230(3) . ?
C22 O34 1.292(3) . ?
C23 O36 1.206(3) . ?
C23 O35 1.328(3) . ?
C24 O37 1.216(3) . ?
C24 O38 1.310(3) . ?
C25 O41 1.240(3) . ?
C25 O42 1.282(3) . ?
C25 C20 1.542(3) 5_666 ?
C26 O39 1.230(3) . ?
C26 O40 1.291(3) . ?
C26 C19 1.531(3) 8 ?
C27 O7 1.245(3) . ?
C27 O8 1.279(3) . ?
C28 N3 1.484(3) . ?
C28 P3 1.810(2) . ?
C28 H28A 0.9900 . ?
C28 H28B 0.9900 . ?
Co1 O10 2.0875(16) . ?
Co1 O5 2.0982(16) . ?
Co1 O8 2.1209(17) . ?
Co1 O12 2.1369(16) . ?
Co1 O16 2.1581(16) . ?
Co1 N2 2.1899(19) . ?
Co2 O3 2.0786(16) . ?
Co2 O19 2.0908(16) . ?
Co2 O6 2.1305(16) . ?
Co2 O1 2.1373(16) . ?
Co2 O10 2.1670(16) . ?
Co2 N1 2.1910(19) . ?
Co3 O11 2.0583(16) . ?
Co3 O21 2.0631(17) . ?
Co3 O17 2.0705(16) . ?
Co3 O40 2.1121(17) . ?
Co3 O23 2.1384(18) . ?
Co3 O22 2.1519(17) . ?
Co4 O25 2.0302(18) . ?
Co4 O15 2.0813(17) . ?
Co4 O34 2.0938(17) . ?
Co4 O5 2.0972(16) . ?
Co4 O24 2.1007(17) . ?
Co4 O8 2.1189(16) . ?
Co5 O16 2.0830(16) 7_656 ?
Co5 O20 2.0937(16) . ?
Co5 O13 2.1313(17) . ?
Co5 O18 2.1383(16) . ?
Co5 O3 2.1605(16) . ?
Co5 N3 2.1855(19) . ?
Co6 O19 2.0701(16) . ?
Co6 O26 2.0741(17) . ?
Co6 O42 2.0786(17) . ?
Co6 O27 2.0866(18) . ?
Co6 O9 2.0970(17) . ?
Co6 O1 2.1166(16) . ?
Co7 O4 2.0633(18) . ?
Co7 O28 2.0638(19) . ?
Co7 O20 2.0647(16) . ?
Co7 O30 2.0674(18) . ?
Co7 O13 2.1446(16) . ?
Co7 O29 2.1475(17) . ?
Co8 O12 2.1120(16) 7_656 ?
Co8 O12 2.1120(16) . ?
Co8 O6 2.1219(16) . ?
Co8 O6 2.1219(16) 7_656 ?
Co8 O18 2.1313(16) . ?
Co8 O18 2.1313(16) 7_656 ?
O5 P2 1.5383(17) . ?
O6 P2 1.5579(16) . ?
O11 P1 1.4971(16) . ?
O12 P1 1.5557(16) . ?
O16 Co5 2.0830(16) 7_656 ?
O17 P3 1.4991(16) . ?
O18 P3 1.5539(16) . ?
O19 P3 1.5400(16) . ?
O20 P1 1.5404(16) 7_656 ?
O21 P2 1.4984(17) 7_656 ?
O22 H22A 0.8500 . ?
O22 H22B 0.8498 . ?
O23 H23A 0.8499 . ?
O23 H23B 0.8501 . ?
O24 H24A 0.8501 . ?
O24 H24B 0.8500 . ?
O25 H25A 0.8499 . ?
O25 H25B 0.8501 . ?
O26 H26A 0.8500 . ?
O26 H26B 0.8498 . ?
O27 H27A 0.8498 . ?
O27 H27B 0.8499 . ?
O28 H28C 0.8502 . ?
O28 H28D 0.8500 . ?
O29 H29A 0.8500 . ?
O29 H29B 0.8500 . ?
O30 H30A 0.8501 . ?
O30 H30B 0.8501 . ?
O32 H32 0.8400 . ?
O35 H35 0.8400 . ?
O38 H38 0.8400 . ?
O43 H43A 0.8500 . ?
O43 H43B 0.8499 . ?
O44 H44A 0.8499 . ?
O44 H44B 0.8500 . ?
O45 H45A 0.8500 . ?
O45 H45B 0.8501 . ?
O46 H46A 0.8500 . ?
O46 H46B 0.8499 . ?
O47 H47A 0.8500 . ?
O47 H47B 0.8500 . ?
O48 H48A 0.8500 . ?
O48 H48B 0.8500 . ?
O49 H49A 0.8501 . ?
O49 H49B 0.8500 . ?
O50 H50A 0.8498 . ?
O50 H50B 0.8500 . ?
P1 O20 1.5404(16) 7_656 ?
P2 O21 1.4984(17) 7_656 ?

loop_
_geom_torsion_atom_site_label_1
_geom_torsion_atom_site_label_2
_geom_torsion_atom_site_label_3
_geom_torsion_atom_site_label_4
_geom_torsion
_geom_torsion_site_symmetry_1
_geom_torsion_site_symmetry_2
_geom_torsion_site_symmetry_3
_geom_torsion_site_symmetry_4
_geom_torsion_publ_flag
N1 C1 C2 O2 -170.1(2) . . . . ?
N1 C1 C2 O1 11.3(3) . . . . ?
N1 C3 C4 O4 -147.9(2) . . . . ?
N1 C3 C4 O3 33.6(3) . . . . ?
N2 C7 C8 O9 146.7(2) . . . . ?
N2 C7 C8 O10 -35.1(3) . . . . ?
N3 C10 C11 O14 168.9(2) . . . . ?
N3 C10 C11 O13 -12.0(3) . . . . ?
C21 C15 C16 C22 -55.8(2) . . . . ?
C20 C15 C16 C22 173.11(19) . . . . ?
C21 C15 C16 C17 79.7(2) . . . . ?
C20 C15 C16 C17 -51.3(3) . . . . ?
C15 C16 C17 C23 -75.9(3) . . . . ?
C22 C16 C17 C23 57.0(3) . . . . ?
C15 C16 C17 C18 52.6(3) . . . . ?
C22 C16 C17 C18 -174.4(2) . . . . ?
C23 C17 C18 C24 -57.1(3) . . . . ?
C16 C17 C18 C24 169.58(19) . . . . ?
C23 C17 C18 C19 78.8(2) . . . . ?
C16 C17 C18 C19 -54.5(3) . . . . ?
C24 C18 C19 C26 59.6(3) . . . 8_456 ?
C17 C18 C19 C26 -73.7(3) . . . 8_456 ?
C24 C18 C19 C20 -172.03(19) . . . . ?
C17 C18 C19 C20 54.7(2) . . . . ?
C26 C19 C20 C25 -56.4(2) 8_456 . . 5_666 ?
C18 C19 C20 C25 171.64(18) . . . 5_666 ?
C26 C19 C20 C15 80.0(2) 8_456 . . . ?
C18 C19 C20 C15 -52.0(2) . . . . ?
C21 C15 C20 C19 -76.9(3) . . . . ?
C16 C15 C20 C19 50.8(3) . . . . ?
C21 C15 C20 C25 57.0(3) . . . 5_666 ?
C16 C15 C20 C25 -175.32(19) . . . 5_666 ?
C16 C15 C21 O31 -11.8(3) . . . . ?
C20 C15 C21 O31 115.9(2) . . . . ?
C16 C15 C21 O32 162.5(2) . . . . ?
C20 C15 C21 O32 -69.8(3) . . . . ?
C15 C16 C22 O33 -40.3(3) . . . . ?
C17 C16 C22 O33 -175.1(2) . . . . ?
C15 C16 C22 O34 142.9(2) . . . . ?
C17 C16 C22 O34 8.1(3) . . . . ?
C18 C17 C23 O36 -2.1(3) . . . . ?
C16 C17 C23 O36 125.2(3) . . . . ?
C18 C17 C23 O35 170.8(2) . . . . ?
C16 C17 C23 O35 -62.0(3) . . . . ?
C17 C18 C24 O37 -52.3(3) . . . . ?
C19 C18 C24 O37 172.7(2) . . . . ?
C17 C18 C24 O38 133.2(2) . . . . ?
C19 C18 C24 O38 -1.7(3) . . . . ?
N2 C6 C27 O7 166.9(2) . . . . ?
N2 C6 C27 O8 -14.7(3) . . . . ?
C2 C1 N1 C3 73.5(2) . . . . ?
C2 C1 N1 C5 -161.96(18) . . . . ?
C2 C1 N1 Co2 -39.5(2) . . . . ?
C4 C3 N1 C1 -152.96(18) . . . . ?
C4 C3 N1 C5 81.1(2) . . . . ?
C4 C3 N1 Co2 -39.49(19) . . . . ?
P2 C5 N1 C1 90.36(19) . . . . ?
P2 C5 N1 C3 -143.84(15) . . . . ?
P2 C5 N1 Co2 -28.07(18) . . . . ?
O3 Co2 N1 C1 146.62(15) . . . . ?
O19 Co2 N1 C1 72.26(19) . . . . ?
O6 Co2 N1 C1 -116.46(14) . . . . ?
O1 Co2 N1 C1 39.57(13) . . . . ?
O10 Co2 N1 C1 -37.33(15) . . . . ?
O3 Co2 N1 C3 28.26(13) . . . . ?
O19 Co2 N1 C3 -46.1(2) . . . . ?
O6 Co2 N1 C3 125.19(14) . . . . ?
O1 Co2 N1 C3 -78.79(14) . . . . ?
O10 Co2 N1 C3 -155.69(13) . . . . ?
O3 Co2 N1 C5 -90.79(15) . . . . ?
O19 Co2 N1 C5 -165.14(13) . . . . ?
O6 Co2 N1 C5 6.13(14) . . . . ?
O1 Co2 N1 C5 162.16(16) . . . . ?
O10 Co2 N1 C5 85.26(15) . . . . ?
C27 C6 N2 C7 -73.6(2) . . . . ?
C27 C6 N2 C9 162.54(18) . . . . ?
C27 C6 N2 Co1 39.1(2) . . . . ?
C8 C7 N2 C6 155.83(18) . . . . ?
C8 C7 N2 C9 -78.3(2) . . . . ?
C8 C7 N2 Co1 41.51(19) . . . . ?
P1 C9 N2 C6 -93.56(19) . . . . ?
P1 C9 N2 C7 141.53(15) . . . . ?
P1 C9 N2 Co1 26.81(18) . . . . ?
O10 Co1 N2 C6 -147.39(14) . . . . ?
O5 Co1 N2 C6 -74.35(18) . . . . ?
O8 Co1 N2 C6 -37.33(13) . . . . ?
O12 Co1 N2 C6 118.94(14) . . . . ?
O16 Co1 N2 C6 38.63(15) . . . . ?
O10 Co1 N2 C7 -29.64(13) . . . . ?
O5 Co1 N2 C7 43.40(19) . . . . ?
O8 Co1 N2 C7 80.42(13) . . . . ?
O12 Co1 N2 C7 -123.30(13) . . . . ?
O16 Co1 N2 C7 156.38(12) . . . . ?
O10 Co1 N2 C9 88.48(14) . . . . ?
O5 Co1 N2 C9 161.52(13) . . . . ?
O8 Co1 N2 C9 -161.46(15) . . . . ?
O12 Co1 N2 C9 -5.19(14) . . . . ?
O16 Co1 N2 C9 -85.51(15) . . . . ?
C11 C10 N3 C12 -73.3(2) . . . . ?
C11 C10 N3 C28 162.30(18) . . . . ?
C11 C10 N3 Co5 39.0(2) . . . . ?
C13 C12 N3 C10 155.85(18) 7_656 . . . ?
C13 C12 N3 C28 -77.6(2) 7_656 . . . ?
C13 C12 N3 Co5 42.41(19) 7_656 . . . ?
P3 C28 N3 C10 -93.88(19) . . . . ?
P3 C28 N3 C12 140.62(16) . . . . ?
P3 C28 N3 Co5 25.84(19) . . . . ?
O16 Co5 N3 C10 -146.71(15) 7_656 . . . ?
O20 Co5 N3 C10 -70.54(19) . . . . ?
O13 Co5 N3 C10 -38.83(14) . . . . ?
O18 Co5 N3 C10 118.99(14) . . . . ?
O3 Co5 N3 C10 39.50(15) . . . . ?
O16 Co5 N3 C12 -29.12(13) 7_656 . . . ?
O20 Co5 N3 C12 47.1(2) . . . . ?
O13 Co5 N3 C12 78.76(14) . . . . ?
O18 Co5 N3 C12 -123.42(14) . . . . ?
O3 Co5 N3 C12 157.09(13) . . . . ?
O16 Co5 N3 C28 89.14(15) 7_656 . . . ?
O20 Co5 N3 C28 165.32(13) . . . . ?
O13 Co5 N3 C28 -162.97(16) . . . . ?
O18 Co5 N3 C28 -5.15(14) . . . . ?
O3 Co5 N3 C28 -84.64(15) . . . . ?
O2 C2 O1 Co6 -20.7(4) . . . . ?
C1 C2 O1 Co6 157.82(16) . . . . ?
O2 C2 O1 Co2 -153.26(19) . . . . ?
C1 C2 O1 Co2 25.2(2) . . . . ?
O19 Co6 O1 C2 -150.0(2) . . . . ?
O26 Co6 O1 C2 -124.3(4) . . . . ?
O42 Co6 O1 C2 111.3(2) . . . . ?
O27 Co6 O1 C2 22.6(2) . . . . ?
O9 Co6 O1 C2 -60.9(2) . . . . ?
O19 Co6 O1 Co2 -12.83(6) . . . . ?
O26 Co6 O1 Co2 12.9(4) . . . . ?
O42 Co6 O1 Co2 -111.51(7) . . . . ?
O27 Co6 O1 Co2 159.81(7) . . . . ?
O9 Co6 O1 Co2 76.25(7) . . . . ?
O3 Co2 O1 C2 -111.25(16) . . . . ?
O19 Co2 O1 C2 160.64(16) . . . . ?
O6 Co2 O1 C2 11.4(2) . . . . ?
O10 Co2 O1 C2 73.30(16) . . . . ?
N1 Co2 O1 C2 -37.29(15) . . . . ?
O3 Co2 O1 Co6 100.86(7) . . . . ?
O19 Co2 O1 Co6 12.75(6) . . . . ?
O6 Co2 O1 Co6 -136.51(10) . . . . ?
O10 Co2 O1 Co6 -74.59(7) . . . . ?
N1 Co2 O1 Co6 174.82(8) . . . . ?
O4 C4 O3 Co2 174.21(19) . . . . ?
C3 C4 O3 Co2 -7.4(2) . . . . ?
O4 C4 O3 Co5 10.7(3) . . . . ?
C3 C4 O3 Co5 -170.92(14) . . . . ?
O19 Co2 O3 C4 135.20(16) . . . . ?
O6 Co2 O3 C4 -95.28(16) . . . . ?
O1 Co2 O3 C4 57.62(16) . . . . ?
O10 Co2 O3 C4 -161.0(4) . . . . ?
N1 Co2 O3 C4 -12.38(16) . . . . ?
O19 Co2 O3 Co5 -58.17(8) . . . . ?
O6 Co2 O3 Co5 71.35(8) . . . . ?
O1 Co2 O3 Co5 -135.75(7) . . . . ?
O10 Co2 O3 Co5 5.6(5) . . . . ?
N1 Co2 O3 Co5 154.25(9) . . . . ?
O16 Co5 O3 C4 111.3(4) 7_656 . . . ?
O20 Co5 O3 C4 34.09(19) . . . . ?
O13 Co5 O3 C4 -44.67(19) . . . . ?
O18 Co5 O3 C4 162.2(2) . . . . ?
N3 Co5 O3 C4 -115.74(19) . . . . ?
O16 Co5 O3 Co2 -52.9(5) 7_656 . . . ?
O20 Co5 O3 Co2 -130.17(8) . . . . ?
O13 Co5 O3 Co2 151.08(8) . . . . ?
O18 Co5 O3 Co2 -2.04(7) . . . . ?
N3 Co5 O3 Co2 80.00(9) . . . . ?
O3 C4 O4 Co7 -12.6(3) . . . . ?
C3 C4 O4 Co7 169.05(15) . . . . ?
O28 Co7 O4 C4 -147.1(7) . . . . ?
O20 Co7 O4 C4 -31.2(2) . . . . ?
O30 Co7 O4 C4 131.9(2) . . . . ?
O13 Co7 O4 C4 47.5(2) . . . . ?
O29 Co7 O4 C4 -127.9(2) . . . . ?
O25 Co4 O5 P2 120.11(19) . . . . ?
O15 Co4 O5 P2 -60.63(19) . . . . ?
O34 Co4 O5 P2 28.5(2) . . . . ?
O24 Co4 O5 P2 -119.6(2) . . . . ?
O8 Co4 O5 P2 -151.01(19) . . . . ?
O25 Co4 O5 Co1 -102.50(7) . . . . ?
O15 Co4 O5 Co1 76.75(7) . . . . ?
O34 Co4 O5 Co1 165.88(7) . . . . ?
O24 Co4 O5 Co1 17.8(3) . . . . ?
O8 Co4 O5 Co1 -13.62(7) . . . . ?
O10 Co1 O5 P2 -83.70(9) . . . . ?
O8 Co1 O5 P2 170.73(10) . . . . ?
O12 Co1 O5 P2 9.88(13) . . . . ?
O16 Co1 O5 P2 87.45(9) . . . . ?
N2 Co1 O5 P2 -153.25(10) . . . . ?
O10 Co1 O5 Co4 119.19(7) . . . . ?
O8 Co1 O5 Co4 13.61(7) . . . . ?
O12 Co1 O5 Co4 -147.23(6) . . . . ?
O16 Co1 O5 Co4 -69.67(7) . . . . ?
N2 Co1 O5 Co4 49.64(14) . . . . ?
O12 Co8 O6 P2 -85.82(15) 7_656 . . . ?
O12 Co8 O6 P2 94.18(15) . . . . ?
O6 Co8 O6 P2 143(100) 7_656 . . . ?
O18 Co8 O6 P2 -167.04(15) . . . . ?
O18 Co8 O6 P2 12.96(15) 7_656 . . . ?
O12 Co8 O6 Co2 91.12(8) 7_656 . . . ?
O12 Co8 O6 Co2 -88.88(8) . . . . ?
O6 Co8 O6 Co2 -40(100) 7_656 . . . ?
O18 Co8 O6 Co2 9.90(7) . . . . ?
O18 Co8 O6 Co2 -170.10(7) 7_656 . . . ?
O3 Co2 O6 P2 99.41(10) . . . . ?
O19 Co2 O6 P2 -164.85(8) . . . . ?
O1 Co2 O6 P2 -24.96(17) . . . . ?
O10 Co2 O6 P2 -87.27(10) . . . . ?
N1 Co2 O6 P2 21.41(10) . . . . ?
O3 Co2 O6 Co8 -78.35(8) . . . . ?
O19 Co2 O6 Co8 17.40(11) . . . . ?
O1 Co2 O6 Co8 157.29(9) . . . . ?
O10 Co2 O6 Co8 94.97(8) . . . . ?
N1 Co2 O6 Co8 -156.35(8) . . . . ?
O7 C27 O8 Co4 18.3(4) . . . . ?
C6 C27 O8 Co4 -160.08(16) . . . . ?
O7 C27 O8 Co1 158.5(2) . . . . ?
C6 C27 O8 Co1 -19.8(2) . . . . ?
O25 Co4 O8 C27 -106.0(2) . . . . ?
O15 Co4 O8 C27 70.5(2) . . . . ?
O34 Co4 O8 C27 3(4) . . . . ?
O5 Co4 O8 C27 158.1(2) . . . . ?
O24 Co4 O8 C27 -13.3(2) . . . . ?
O25 Co4 O8 Co1 109.27(8) . . . . ?
O15 Co4 O8 Co1 -74.17(7) . . . . ?
O34 Co4 O8 Co1 -141(4) . . . . ?
O5 Co4 O8 Co1 13.42(7) . . . . ?
O24 Co4 O8 Co1 -157.96(7) . . . . ?
O10 Co1 O8 C27 105.54(16) . . . . ?
O5 Co1 O8 C27 -166.98(17) . . . . ?
O12 Co1 O8 C27 -16.2(2) . . . . ?
O16 Co1 O8 C27 -79.52(16) . . . . ?
N2 Co1 O8 C27 32.92(16) . . . . ?
O10 Co1 O8 Co4 -100.90(7) . . . . ?
O5 Co1 O8 Co4 -13.42(7) . . . . ?
O12 Co1 O8 Co4 137.34(10) . . . . ?
O16 Co1 O8 Co4 74.04(7) . . . . ?
N2 Co1 O8 Co4 -173.52(8) . . . . ?
O10 C8 O9 Co6 7.2(3) . . . . ?
C7 C8 O9 Co6 -174.88(14) . . . . ?
O19 Co6 O9 C8 36.1(2) . . . . ?
O26 Co6 O9 C8 128.0(2) . . . . ?
O42 Co6 O9 C8 -80.7(4) . . . . ?
O27 Co6 O9 C8 -133.8(2) . . . . ?
O1 Co6 O9 C8 -42.6(2) . . . . ?
O9 C8 O10 Co1 -174.55(18) . . . . ?
C7 C8 O10 Co1 7.5(2) . . . . ?
O9 C8 O10 Co2 -9.5(3) . . . . ?
C7 C8 O10 Co2 172.55(14) . . . . ?
O5 Co1 O10 C8 -134.77(16) . . . . ?
O8 Co1 O10 C8 -55.98(16) . . . . ?
O12 Co1 O10 C8 97.23(16) . . . . ?
O16 Co1 O10 C8 156.1(3) . . . . ?
N2 Co1 O10 C8 13.16(15) . . . . ?
O5 Co1 O10 Co2 57.35(8) . . . . ?
O8 Co1 O10 Co2 136.14(7) . . . . ?
O12 Co1 O10 Co2 -70.65(8) . . . . ?
O16 Co1 O10 Co2 -11.7(4) . . . . ?
N2 Co1 O10 Co2 -154.72(9) . . . . ?
O3 Co2 O10 C8 -96.4(5) . . . . ?
O19 Co2 O10 C8 -32.28(19) . . . . ?
O6 Co2 O10 C8 -162.9(2) . . . . ?
O1 Co2 O10 C8 45.80(19) . . . . ?
N1 Co2 O10 C8 116.00(19) . . . . ?
O3 Co2 O10 Co1 69.3(5) . . . . ?
O19 Co2 O10 Co1 133.33(8) . . . . ?
O6 Co2 O10 Co1 2.70(7) . . . . ?
O1 Co2 O10 Co1 -148.59(8) . . . . ?
N1 Co2 O10 Co1 -78.39(9) . . . . ?
O21 Co3 O11 P1 107.65(13) . . . . ?
O17 Co3 O11 P1 12.98(14) . . . . ?
O40 Co3 O11 P1 -70.56(13) . . . . ?
O23 Co3 O11 P1 -174.0(4) . . . . ?
O22 Co3 O11 P1 -158.11(14) . . . . ?
O12 Co8 O12 P1 20(64) 7_656 . . . ?
O6 Co8 O12 P1 167.67(14) . . . . ?
O6 Co8 O12 P1 -12.33(14) 7_656 . . . ?
O18 Co8 O12 P1 85.88(14) . . . . ?
O18 Co8 O12 P1 -94.12(14) 7_656 . . . ?
O12 Co8 O12 Co1 -158(71) 7_656 . . . ?
O6 Co8 O12 Co1 -10.63(7) . . . . ?
O6 Co8 O12 Co1 169.37(7) 7_656 . . . ?
O18 Co8 O12 Co1 -92.41(8) . . . . ?
O18 Co8 O12 Co1 87.59(8) 7_656 . . . ?
O10 Co1 O12 P1 -99.83(10) . . . . ?
O5 Co1 O12 P1 167.58(8) . . . . ?
O8 Co1 O12 P1 25.04(17) . . . . ?
O16 Co1 O12 P1 88.34(10) . . . . ?
N2 Co1 O12 P1 -21.73(9) . . . . ?
O10 Co1 O12 Co8 78.89(8) . . . . ?
O5 Co1 O12 Co8 -13.71(11) . . . . ?
O8 Co1 O12 Co8 -156.25(9) . . . . ?
O16 Co1 O12 Co8 -92.95(8) . . . . ?
N2 Co1 O12 Co8 156.98(8) . . . . ?
O14 C11 O13 Co5 155.5(2) . . . . ?
C10 C11 O13 Co5 -23.6(2) . . . . ?
O14 C11 O13 Co7 25.0(4) . . . . ?
C10 C11 O13 Co7 -154.07(16) . . . . ?
O16 Co5 O13 C11 109.55(16) 7_656 . . . ?
O20 Co5 O13 C11 -160.75(17) . . . . ?
O18 Co5 O13 C11 -12.0(2) . . . . ?
O3 Co5 O13 C11 -73.93(16) . . . . ?
N3 Co5 O13 C11 35.88(16) . . . . ?
O16 Co5 O13 Co7 -103.89(7) 7_656 . . . ?
O20 Co5 O13 Co7 -14.20(6) . . . . ?
O18 Co5 O13 Co7 134.54(10) . . . . ?
O3 Co5 O13 Co7 72.63(7) . . . . ?
N3 Co5 O13 Co7 -177.56(9) . . . . ?
O4 Co7 O13 C11 58.6(2) . . . . ?
O28 Co7 O13 C11 -119.9(2) . . . . ?
O20 Co7 O13 C11 150.1(2) . . . . ?
O30 Co7 O13 C11 -31.8(2) . . . . ?
O29 Co7 O13 C11 88.6(5) . . . . ?
O4 Co7 O13 Co5 -77.08(7) . . . . ?
O28 Co7 O13 Co5 104.41(7) . . . . ?
O20 Co7 O13 Co5 14.38(7) . . . . ?
O30 Co7 O13 Co5 -167.51(8) . . . . ?
O29 Co7 O13 Co5 -47.1(4) . . . . ?
O16 C13 O15 Co4 2.1(3) . . . . ?
C12 C13 O15 Co4 -175.86(14) 7_656 . . . ?
O25 Co4 O15 C13 122.8(11) . . . . ?
O34 Co4 O15 C13 -146.7(2) . . . . ?
O5 Co4 O15 C13 -44.83(19) . . . . ?
O24 Co4 O15 C13 120.8(2) . . . . ?
O8 Co4 O15 C13 34.29(19) . . . . ?
O15 C13 O16 Co5 171.04(19) . . . 7_656 ?
C12 C13 O16 Co5 -11.0(2) 7_656 . . 7_656 ?
O15 C13 O16 Co1 6.4(4) . . . . ?
C12 C13 O16 Co1 -175.62(14) 7_656 . . . ?
O10 Co1 O16 C13 100.9(4) . . . . ?
O5 Co1 O16 C13 31.49(19) . . . . ?
O8 Co1 O16 C13 -47.96(19) . . . . ?
O12 Co1 O16 C13 160.5(2) . . . . ?
N2 Co1 O16 C13 -117.70(19) . . . . ?
O10 Co1 O16 Co5 -64.4(4) . . . 7_656 ?
O5 Co1 O16 Co5 -133.80(8) . . . 7_656 ?
O8 Co1 O16 Co5 146.76(8) . . . 7_656 ?
O12 Co1 O16 Co5 -4.75(7) . . . 7_656 ?
N2 Co1 O16 Co5 77.02(9) . . . 7_656 ?
O11 Co3 O17 P3 107.02(13) . . . . ?
O21 Co3 O17 P3 11.13(13) . . . . ?
O40 Co3 O17 P3 -161.74(14) . . . . ?
O23 Co3 O17 P3 -71.93(14) . . . . ?
O22 Co3 O17 P3 -165.9(4) . . . . ?
O12 Co8 O18 P3 166.73(14) 7_656 . . . ?
O12 Co8 O18 P3 -13.27(14) . . . . ?
O6 Co8 O18 P3 -93.96(14) . . . . ?
O6 Co8 O18 P3 86.04(14) 7_656 . . . ?
O18 Co8 O18 P3 22(100) 7_656 . . . ?
O12 Co8 O18 Co5 -10.52(7) 7_656 . . . ?
O12 Co8 O18 Co5 169.48(7) . . . . ?
O6 Co8 O18 Co5 88.79(8) . . . . ?
O6 Co8 O18 Co5 -91.21(8) 7_656 . . . ?
O18 Co8 O18 Co5 -156(100) 7_656 . . . ?
O16 Co5 O18 P3 -98.86(9) 7_656 . . . ?
O20 Co5 O18 P3 165.73(8) . . . . ?
O13 Co5 O18 P3 25.08(18) . . . . ?
O3 Co5 O18 P3 87.61(9) . . . . ?
N3 Co5 O18 P3 -20.60(10) . . . . ?
O16 Co5 O18 Co8 79.10(8) 7_656 . . . ?
O20 Co5 O18 Co8 -16.32(11) . . . . ?
O13 Co5 O18 Co8 -156.96(10) . . . . ?
O3 Co5 O18 Co8 -94.43(8) . . . . ?
N3 Co5 O18 Co8 157.36(8) . . . . ?
O26 Co6 O19 P3 -18.07(19) . . . . ?
O42 Co6 O19 P3 -121.05(19) . . . . ?
O27 Co6 O19 P3 122.2(3) . . . . ?
O9 Co6 O19 P3 70.22(19) . . . . ?
O1 Co6 O19 P3 157.4(2) . . . . ?
O26 Co6 O19 Co2 -162.19(8) . . . . ?
O42 Co6 O19 Co2 94.83(7) . . . . ?
O27 Co6 O19 Co2 -21.9(3) . . . . ?
O9 Co6 O19 Co2 -73.90(7) . . . . ?
O1 Co6 O19 Co2 13.26(7) . . . . ?
O3 Co2 O19 P3 83.35(9) . . . . ?
O6 Co2 O19 P3 -14.62(13) . . . . ?
O1 Co2 O19 P3 -173.82(10) . . . . ?
O10 Co2 O19 P3 -90.13(9) . . . . ?
N1 Co2 O19 P3 154.16(10) . . . . ?
O3 Co2 O19 Co6 -115.99(7) . . . . ?
O6 Co2 O19 Co6 146.04(7) . . . . ?
O1 Co2 O19 Co6 -13.17(7) . . . . ?
O10 Co2 O19 Co6 70.53(7) . . . . ?
N1 Co2 O19 Co6 -45.19(15) . . . . ?
O4 Co7 O20 P1 -71.06(19) . . . 7_656 ?
O28 Co7 O20 P1 103.69(19) . . . 7_656 ?
O30 Co7 O20 P1 -164.6(2) . . . 7_656 ?
O13 Co7 O20 P1 -158.17(19) . . . 7_656 ?
O29 Co7 O20 P1 13.68(19) . . . 7_656 ?
O4 Co7 O20 Co5 72.30(7) . . . . ?
O28 Co7 O20 Co5 -112.95(8) . . . . ?
O30 Co7 O20 Co5 -21.3(3) . . . . ?
O13 Co7 O20 Co5 -14.81(7) . . . . ?
O29 Co7 O20 Co5 157.03(7) . . . . ?
O16 Co5 O20 P1 -82.21(9) 7_656 . . 7_656 ?
O13 Co5 O20 P1 174.44(10) . . . 7_656 ?
O18 Co5 O20 P1 13.59(12) . . . 7_656 ?
O3 Co5 O20 P1 89.65(9) . . . 7_656 ?
N3 Co5 O20 P1 -154.53(10) . . . 7_656 ?
O16 Co5 O20 Co7 118.27(7) 7_656 . . . ?
O13 Co5 O20 Co7 14.93(7) . . . . ?
O18 Co5 O20 Co7 -145.92(6) . . . . ?
O3 Co5 O20 Co7 -69.86(7) . . . . ?
N3 Co5 O20 Co7 45.95(15) . . . . ?
O11 Co3 O21 P2 13.95(13) . . . 7_656 ?
O17 Co3 O21 P2 108.67(13) . . . 7_656 ?
O40 Co3 O21 P2 -180(30) . . . 7_656 ?
O23 Co3 O21 P2 -157.45(13) . . . 7_656 ?
O22 Co3 O21 P2 -71.80(13) . . . 7_656 ?
O33 C22 O34 Co4 -4.1(4) . . . . ?
C16 C22 O34 Co4 172.43(15) . . . . ?
O25 Co4 O34 C22 -23.1(2) . . . . ?
O15 Co4 O34 C22 160.4(2) . . . . ?
O5 Co4 O34 C22 72.9(2) . . . . ?
O24 Co4 O34 C22 -115.9(2) . . . . ?
O8 Co4 O34 C22 -133(4) . . . . ?
O39 C26 O40 Co3 -10.1(4) . . . . ?
C19 C26 O40 Co3 165.76(15) 8 . . . ?
O11 Co3 O40 C26 -85.0(2) . . . . ?
O21 Co3 O40 C26 108.9(5) . . . . ?
O17 Co3 O40 C26 -179.1(2) . . . . ?
O23 Co3 O40 C26 86.5(2) . . . . ?
O22 Co3 O40 C26 0.3(2) . . . . ?
O41 C25 O42 Co6 -11.8(4) . . . . ?
C20 C25 O42 Co6 173.14(15) 5_666 . . . ?
O19 Co6 O42 C25 117.1(2) . . . . ?
O26 Co6 O42 C25 23.6(2) . . . . ?
O27 Co6 O42 C25 -74.3(2) . . . . ?
O9 Co6 O42 C25 -126.9(3) . . . . ?
O1 Co6 O42 C25 -165.3(2) . . . . ?
Co3 O11 P1 O20 173.29(11) . . . 7_656 ?
Co3 O11 P1 O12 -65.29(15) . . . . ?
Co3 O11 P1 C9 52.38(15) . . . . ?
Co8 O12 P1 O11 -19.52(17) . . . . ?
Co1 O12 P1 O11 158.76(9) . . . . ?
Co8 O12 P1 O20 106.66(14) . . . 7_656 ?
Co1 O12 P1 O20 -75.05(10) . . . 7_656 ?
Co8 O12 P1 C9 -140.27(13) . . . . ?
Co1 O12 P1 C9 38.02(11) . . . . ?
N2 C9 P1 O11 -167.28(14) . . . . ?
N2 C9 P1 O20 68.26(17) . . . 7_656 ?
N2 C9 P1 O12 -42.52(17) . . . . ?
Co4 O5 P2 O21 31.5(2) . . . 7_656 ?
Co1 O5 P2 O21 -104.92(10) . . . 7_656 ?
Co4 O5 P2 O6 159.06(17) . . . . ?
Co1 O5 P2 O6 22.69(10) . . . . ?
Co4 O5 P2 C5 -90.66(19) . . . . ?
Co1 O5 P2 C5 132.97(9) . . . . ?
Co8 O6 P2 O21 19.02(18) . . . 7_656 ?
Co2 O6 P2 O21 -157.85(9) . . . 7_656 ?
Co8 O6 P2 O5 -107.91(14) . . . . ?
Co2 O6 P2 O5 75.22(11) . . . . ?
Co8 O6 P2 C5 138.64(14) . . . . ?
Co2 O6 P2 C5 -38.23(12) . . . . ?
N1 C5 P2 O21 166.95(14) . . . 7_656 ?
N1 C5 P2 O5 -67.88(17) . . . . ?
N1 C5 P2 O6 43.19(17) . . . . ?
Co3 O17 P3 O19 175.07(11) . . . . ?
Co3 O17 P3 O18 -63.58(15) . . . . ?
Co3 O17 P3 C28 54.45(15) . . . . ?
Co6 O19 P3 O17 -37.1(2) . . . . ?
Co2 O19 P3 O17 106.49(10) . . . . ?
Co6 O19 P3 O18 -164.42(17) . . . . ?
Co2 O19 P3 O18 -20.85(10) . . . . ?
Co6 O19 P3 C28 84.5(2) . . . . ?
Co2 O19 P3 C28 -131.95(9) . . . . ?
Co8 O18 P3 O17 -20.51(17) . . . . ?
Co5 O18 P3 O17 156.72(9) . . . . ?
Co8 O18 P3 O19 106.12(14) . . . . ?
Co5 O18 P3 O19 -76.66(10) . . . . ?
Co8 O18 P3 C28 -140.91(14) . . . . ?
Co5 O18 P3 C28 36.31(12) . . . . ?
N3 C28 P3 O17 -165.47(15) . . . . ?
N3 C28 P3 O19 69.78(17) . . . . ?
N3 C28 P3 O18 -40.93(18) . . . . ?
